data_9004451
loop_
_publ_author_name
'Grice, J. D.'
'Gault, R. A.'
'Van Velthuizen, J.'

_publ_section_title
;
 Brianroulstonite: A new borate mineral with a sheet structure
;
_journal_name_full 'The Canadian Mineralogist'
_journal_page_first 751
_journal_page_last 758
_journal_volume 35
_journal_year 1997
_chemical_formula_sum 'B5 Ca3 Cl2 H23 O21'
_chemical_name_mineral Brianroulstonite
_space_group_IT_number 7
_symmetry_space_group_name_Hall 'P -2ya'
_symmetry_space_group_name_H-M 'P 1 a 1'
_cell_angle_alpha 90
_cell_angle_beta 121.56
_cell_angle_gamma 90
_cell_formula_units_Z 2
_cell_length_a 17.367
_cell_length_b 8.079
_cell_length_c 8.693
_cell_volume 1039.295
_database_code_amcsd 0005524
_exptl_crystal_density_diffrn 1.931
_cod_original_formula_sum 'Ca3 Cl2 B5 O21 H23'
_cod_database_code 9004451

loop_
_space_group_symop_operation_xyz
x,y,z
1/2+x,-y,z

loop_
_atom_site_label
_atom_site_fract_x
_atom_site_fract_y
_atom_site_fract_z
_atom_site_U_iso_or_equiv
_atom_site_type_symbol
_atom_site_attached_hydrogens
Ca1 0.50000 0.49760 0.00000 0.01240 Ca 0
Ca2 0.88800 0.29950 0.52550 0.01400 Ca 0
Ca3 0.12040 0.52900 0.75620 0.01300 Ca 0
Cl1 0.32660 0.01090 0.91320 0.03360 Cl 0
Cl2 0.08940 0.00560 0.41940 0.03140 Cl 0
B1 0.84660 0.46080 0.12060 0.01280 B 0
B2 0.68210 0.47150 0.45020 0.01270 B 0
B3 0.23540 0.48960 0.22640 0.01290 B 0
B4 0.51620 0.49980 0.36160 0.01340 B 0
B5 0.30150 0.53260 0.78900 0.00930 B 0
O1 0.82000 0.45010 0.24470 0.01360 O 0
O2 0.93620 0.48020 0.17750 0.01720 O 0
O3 0.28460 0.54900 0.93870 0.01490 O 0
O4 0.74460 0.45870 0.39950 0.01520 O 0
O5 0.70950 0.46000 0.62810 0.01570 O 0
O6 0.59140 0.49110 0.32480 0.01500 O 0
O-H1 0.15440 0.56060 0.06880 0.01240 O 1
O-H2 0.22660 0.31030 0.20340 0.01980 O 1
O-H3 0.51220 0.35200 0.45510 0.01530 O 1
O-H4 0.52530 0.63460 0.48050 0.01430 O 1
O-H5 0.36110 0.66390 0.79170 0.01390 O 1
O-H6 0.34920 0.38130 0.79920 0.01530 O 1
O-H7 0.98730 0.48380 0.73210 0.00740 O 1
Wat1 0.16270 0.24630 0.84830 0.03460 O 2
Wat2 0.13990 0.82660 0.82700 0.04160 O 2
Wat3 0.98290 0.07840 0.72140 0.03380 O 2
Wat4 0.55450 0.78390 0.07000 0.02730 O 2
Wat5 0.89030 0.08540 0.32240 0.03470 O 2
Wat6 0.51440 0.19770 0.04510 0.03510 O 2
Wat7 0.77510 0.08750 0.45190 0.05740 O 2
Wat8 0.88250 0.77930 0.54440 0.02750 O 2

loop_
_cod_changelog_entry_id
_cod_changelog_entry_author
_cod_changelog_entry_date
_cod_changelog_entry_text
1
;cod-tools version 3.8.0
Id: cif_guess_AMCSD_atom_types 9574 2023-05-10 09:00:05Z saulius
;
2023-05-10T18:49:07+03:00
;Derived atom types and hydrogen counts
from atom names that follow the AMCSD naming convention
(Wat == water, O-H == hydroxyl).
;

loop_
_cod_related_entry_id
_cod_related_entry_database
_cod_related_entry_code
1 AMCSD 0005524
